data_4319503
loop_
_publ_author_name
'Lykourgos Iordanidis'
'Mercouri G. Kanatzidis'

_publ_section_title
;
 Novel Quaternary Lanthanum Bismuth Sulfides Pb2LaxBi8-xS14,
 Sr2LaxBi8-xS14, and Cs2LaxBi10-xS16 with Complex Structures
;
_journal_name_full 'Inorganic Chemistry'
_journal_page_first 1878
_journal_page_last 1887
_journal_paper_doi 10.1021/ic001157v
_journal_volume 40
_journal_year 2001
_chemical_formula_sum 'Bi5.91 La2.1 Pb2 S14'
_chemical_formula_weight 2388.26
_space_group_IT_number 62
_symmetry_cell_setting orthorhombic
_symmetry_space_group_name_Hall '-P 2ac 2n'
_symmetry_space_group_name_H-M 'P n m a'
_atom_sites_solution_hydrogens geom
_atom_sites_solution_primary direct
_atom_sites_solution_secondary difmap
_audit_creation_method SHELXL-97
_cell_angle_alpha 90.00
_cell_angle_beta 90.00
_cell_angle_gamma 90.00
_cell_formula_units_Z 4
_cell_length_a 21.2592(4)
_cell_length_b 4.04180(10)
_cell_length_c 28.1718(3)
_cell_measurement_temperature 296(2)
_cell_volume 2420.67(8)
_computing_cell_refinement 'Siemens XSCANS'
_computing_data_collection 'Siemens XSCANS'
_computing_data_reduction 'Siemens SHELXTL'
_computing_molecular_graphics 'Siemens SHELXTL'
_computing_publication_material 'Siemens SHELXTL'
_computing_structure_refinement 'SHELXL-97 (Sheldrick, 1997)'
_computing_structure_solution 'SHELXS-97 (Sheldrick, 1990)'
_diffrn_ambient_temperature 296(2)
_diffrn_measured_fraction_theta_full 0.970
_diffrn_measured_fraction_theta_max 0.970
_diffrn_measurement_method '\w scans'
_diffrn_radiation_monochromator graphite
_diffrn_radiation_source 'fine-focus sealed tube'
_diffrn_radiation_type MoK\a
_diffrn_radiation_wavelength 0.71073
_diffrn_reflns_av_R_equivalents 0.0748
_diffrn_reflns_av_sigmaI/netI 0.0621
_diffrn_reflns_limit_h_max 28
_diffrn_reflns_limit_h_min -28
_diffrn_reflns_limit_k_max 5
_diffrn_reflns_limit_k_min -5
_diffrn_reflns_limit_l_max 29
_diffrn_reflns_limit_l_min -36
_diffrn_reflns_number 16057
_diffrn_reflns_theta_full 28.29
_diffrn_reflns_theta_max 28.29
_diffrn_reflns_theta_min 1.45
_exptl_absorpt_coefficient_mu 61.417
_exptl_absorpt_correction_T_max 1.000000
_exptl_absorpt_correction_T_min 0.476424
_exptl_absorpt_correction_type SABABS
_exptl_crystal_colour METALLIC-BLACK
_exptl_crystal_density_diffrn 6.553
_exptl_crystal_density_method 'not measured'
_exptl_crystal_description NEEDLE
_exptl_crystal_F_000 3990
_exptl_crystal_size_max 0.03
_exptl_crystal_size_mid 0.03
_exptl_crystal_size_min 0.26
_refine_diff_density_max 4.322
_refine_diff_density_min -3.722
_refine_diff_density_rms 0.526
_refine_ls_extinction_coef 0.000205(13)
_refine_ls_extinction_expression Fc^*^=kFc[1+0.001xFc^2^\l^3^/sin(2\q)]^-1/4^
_refine_ls_extinction_method SHELXL
_refine_ls_goodness_of_fit_ref 1.036
_refine_ls_hydrogen_treatment mixed
_refine_ls_matrix_type full
_refine_ls_number_parameters 152
_refine_ls_number_reflns 3334
_refine_ls_number_restraints 0
_refine_ls_restrained_S_all 1.036
_refine_ls_R_factor_all 0.0786
_refine_ls_R_factor_gt 0.0465
_refine_ls_shift/su_max 0.001
_refine_ls_shift/su_mean 0.000
_refine_ls_structure_factor_coef Fsqd
_refine_ls_weighting_details 'calc w=1/[\s^2^(Fo^2^)+(0.0359P)^2^+4.7000P] where P=(Fo^2^+2Fc^2^)/3'
_refine_ls_weighting_scheme calc
_refine_ls_wR_factor_gt 0.0785
_refine_ls_wR_factor_ref 0.0864
_reflns_number_gt 2445
_reflns_number_total 3334
_reflns_threshold_expression >2sigma(I)
_cod_data_source_file ic001157v_1.cif
_cod_data_source_block Pb2LaxBi8-xS14
_cod_depositor_comments
;
The following automatic conversions were performed:

'_symmetry_cell_setting' value 'Orthorhombic' changed to
'orthorhombic' according to the built-in table from CIF Core
dictionary named 'cif_core.dic' version 2.4.1 from 2010-06-29.

Automatic conversion script
Id: cif_fix_values 1646 2011-03-28 12:23:43Z adriana 

The following automatic conversions were performed:

data name '_atom_site_symetry_multiplicity' was replaced with
'_atom_site_symmetry_multiplicity' as specified in the replacement
file 'data/replacement-values/replacement_tags.lst'.

Automatic conversion script
Id: cif_correct_tags 9268 2022-04-12 08:56:07Z antanas 
;
_cod_original_formula_sum 'Bi5.91 La2.10 Pb2 S14'
_cod_database_code 4319503

loop_
_symmetry_equiv_pos_as_xyz
'x, y, z'
'-x+1/2, -y, z+1/2'
'-x, y+1/2, -z'
'x+1/2, -y+1/2, -z+1/2'
'-x, -y, -z'
'x-1/2, y, -z-1/2'
'x, -y-1/2, z'
'-x-1/2, y-1/2, z-1/2'

loop_
_atom_site_label
_atom_site_type_symbol
_atom_site_fract_x
_atom_site_fract_y
_atom_site_fract_z
_atom_site_U_iso_or_equiv
_atom_site_adp_type
_atom_site_occupancy
_atom_site_symmetry_multiplicity
_atom_site_calc_flag
_atom_site_refinement_flags
_atom_site_disorder_assembly
_atom_site_disorder_group
Bi1 Bi -0.44164(3) -0.7500 0.44428(3) 0.01752(18) Uani 1 2 d S . .
Bi2 Bi -0.64321(3) -0.7500 0.44137(2) 0.01442(18) Uani 1 2 d S . .
Bi3 Bi -0.30900(3) -0.7500 0.30593(3) 0.01687(19) Uani 1 2 d S . .
Bi4 Bi 0.06371(3) 0.2500 0.30195(2) 0.01451(18) Uani 1 2 d S . .
M5 Bi -0.05563(4) -0.2500 0.44566(3) 0.0181(3) Uani 0.898(10) 2 d SP . .
M5' La -0.05563(4) -0.2500 0.44566(3) 0.0181(3) Uani 0.102(10) 2 d SP . .
M6 Pb 0.13758(4) -0.2500 0.42943(3) 0.0235(4) Uani 0.578(10) 2 d SP . .
M6' La 0.13758(4) -0.2500 0.42943(3) 0.0235(4) Uani 0.422(10) 2 d SP . .
M7 Pb 0.26111(5) -0.2500 0.32260(4) 0.0250(4) Uani 0.469(10) 2 d SP . .
M7' La 0.26111(5) -0.2500 0.32260(4) 0.0250(4) Uani 0.531(10) 2 d SP . .
M8 Bi -0.03297(5) -0.2500 0.16800(4) 0.0327(4) Uani 0.691(11) 2 d SP . .
M8' La -0.03297(5) -0.2500 0.16800(4) 0.0327(4) Uani 0.309(11) 2 d SP . .
M9 Pb -0.23374(5) -0.7500 0.43487(4) 0.0364(4) Uani 0.772(11) 2 d SP . .
M9' La -0.23374(5) -0.7500 0.43487(4) 0.0364(4) Uani 0.228(11) 2 d SP . .
M10 Bi -0.12433(5) -0.2500 0.30967(4) 0.0303(4) Uani 0.496(10) 2 d SP . .
M10' La -0.12433(5) -0.2500 0.30967(4) 0.0303(4) Uani 0.504(10) 2 d SP . .
S1 S -0.3528(2) -0.2500 0.45227(17) 0.0211(11) Uani 1 2 d S . .
S2 S -0.4423(2) -0.7500 0.35254(17) 0.0171(10) Uani 1 2 d S . .
S3 S -0.5397(2) -0.2500 0.43861(18) 0.0185(10) Uani 1 2 d S . .
S4 S 0.2746(2) -0.2500 0.4376(2) 0.0262(13) Uani 1 2 d S . .
S5 S -0.6358(2) -0.7500 0.34747(16) 0.0158(10) Uani 1 2 d S . .
S6 S -0.0445(2) 0.2500 0.25258(17) 0.0188(11) Uani 1 2 d S . .
S7 S -0.2059(2) -0.7500 0.25654(16) 0.0143(10) Uani 1 2 d S . .
S8 S -0.2454(2) -0.2500 0.35926(16) 0.0146(10) Uani 1 2 d S . .
S9 S 0.1472(2) -0.2500 0.25327(17) 0.0197(11) Uani 1 2 d S . .
S10 S 0.1760(2) 0.2500 0.36288(16) 0.0125(9) Uani 1 2 d S . .
S11 S 0.0209(2) -0.2500 0.35499(17) 0.0172(10) Uani 1 2 d S . .
S12 S 0.0369(2) -0.7500 0.45616(16) 0.0140(9) Uani 1 2 d S . .
S13 S -0.1186(2) -0.7500 0.38768(16) 0.0126(9) Uani 1 2 d S . .
S14 S 0.1741(2) -0.7500 0.51074(16) 0.0164(10) Uani 1 2 d S . .

loop_
_atom_site_aniso_label
_atom_site_aniso_U_11
_atom_site_aniso_U_22
_atom_site_aniso_U_33
_atom_site_aniso_U_23
_atom_site_aniso_U_13
_atom_site_aniso_U_12
Bi1 0.0204(4) 0.0158(4) 0.0163(4) 0.000 0.0001(3) 0.000
Bi2 0.0181(4) 0.0128(4) 0.0123(4) 0.000 -0.0005(3) 0.000
Bi3 0.0189(4) 0.0187(4) 0.0130(4) 0.000 0.0002(3) 0.000
Bi4 0.0199(4) 0.0117(4) 0.0119(4) 0.000 0.0022(3) 0.000
M5 0.0248(5) 0.0112(4) 0.0182(5) 0.000 0.0025(3) 0.000
M5' 0.0248(5) 0.0112(4) 0.0182(5) 0.000 0.0025(3) 0.000
M6 0.0291(6) 0.0182(5) 0.0232(6) 0.000 0.0068(4) 0.000
M6' 0.0291(6) 0.0182(5) 0.0232(6) 0.000 0.0068(4) 0.000
M7 0.0280(6) 0.0152(6) 0.0319(7) 0.000 0.0100(4) 0.000
M7' 0.0280(6) 0.0152(6) 0.0319(7) 0.000 0.0100(4) 0.000
M8 0.0241(6) 0.0334(6) 0.0405(7) 0.000 -0.0018(4) 0.000
M8' 0.0241(6) 0.0334(6) 0.0405(7) 0.000 -0.0018(4) 0.000
M9 0.0491(7) 0.0228(6) 0.0371(7) 0.000 -0.0266(5) 0.000
M9' 0.0491(7) 0.0228(6) 0.0371(7) 0.000 -0.0266(5) 0.000
M10 0.0519(8) 0.0167(6) 0.0222(6) 0.000 -0.0112(5) 0.000
M10' 0.0519(8) 0.0167(6) 0.0222(6) 0.000 -0.0112(5) 0.000
S1 0.021(3) 0.021(3) 0.021(3) 0.000 0.002(2) 0.000
S2 0.017(2) 0.022(3) 0.012(2) 0.000 -0.0014(18) 0.000
S3 0.018(3) 0.012(2) 0.026(3) 0.000 0.001(2) 0.000
S4 0.013(3) 0.014(3) 0.052(4) 0.000 -0.001(2) 0.000
S5 0.019(2) 0.015(2) 0.013(2) 0.000 -0.0039(18) 0.000
S6 0.015(2) 0.025(3) 0.016(3) 0.000 -0.0072(18) 0.000
S7 0.019(2) 0.009(2) 0.015(3) 0.000 0.0029(18) 0.000
S8 0.025(3) 0.009(2) 0.010(2) 0.000 -0.0028(18) 0.000
S9 0.028(3) 0.015(3) 0.016(3) 0.000 0.013(2) 0.000
S10 0.014(2) 0.010(2) 0.014(2) 0.000 0.0009(17) 0.000
S11 0.027(3) 0.010(2) 0.015(3) 0.000 0.0072(19) 0.000
S12 0.016(2) 0.014(2) 0.012(2) 0.000 -0.0018(18) 0.000
S13 0.014(2) 0.011(2) 0.012(2) 0.000 0.0007(17) 0.000
S14 0.016(2) 0.020(3) 0.013(3) 0.000 -0.0012(18) 0.000

loop_
_atom_type_symbol
_atom_type_description
_atom_type_scat_dispersion_real
_atom_type_scat_dispersion_imag
_atom_type_scat_source
S S 0.1246 0.1234 'International Tables Vol C Tables 4.2.6.8 and 6.1.1.4'
La La -0.2871 2.4523 'International Tables Vol C Tables 4.2.6.8 and 6.1.1.4'
Pb Pb -3.3944 10.1111 'International Tables Vol C Tables 4.2.6.8 and 6.1.1.4'
Bi Bi -4.1077 10.2566 'International Tables Vol C Tables 4.2.6.8 and 6.1.1.4'

loop_
_geom_angle_atom_site_label_1
_geom_angle_atom_site_label_2
_geom_angle_atom_site_label_3
_geom_angle
_geom_angle_site_symmetry_1
_geom_angle_site_symmetry_3
_geom_angle_publ_flag
S2 Bi1 S1 94.86(13) . . ?
S2 Bi1 S1 94.86(13) . 1_545 ?
S1 Bi1 S1 93.48(15) . 1_545 ?
S2 Bi1 S3 86.63(12) . 1_545 ?
S1 Bi1 S3 176.80(12) . 1_545 ?
S1 Bi1 S3 89.21(10) 1_545 1_545 ?
S2 Bi1 S3 86.63(12) . . ?
S1 Bi1 S3 89.21(10) . . ?
S1 Bi1 S3 176.80(12) 1_545 . ?
S3 Bi1 S3 88.04(13) 1_545 . ?
S2 Bi1 S3 172.85(13) . 5_446 ?
S1 Bi1 S3 90.03(12) . 5_446 ?
S1 Bi1 S3 90.03(12) 1_545 5_446 ?
S3 Bi1 S3 88.23(12) 1_545 5_446 ?
S3 Bi1 S3 88.23(12) . 5_446 ?
S5 Bi2 S4 90.00(14) . 1_445 ?
S5 Bi2 S4 90.00(14) . 1_455 ?
S4 Bi2 S4 98.19(16) 1_445 1_455 ?
S5 Bi2 S3 85.99(12) . . ?
S4 Bi2 S3 172.44(12) 1_445 . ?
S4 Bi2 S3 88.23(10) 1_455 . ?
S5 Bi2 S3 85.99(12) . 1_545 ?
S4 Bi2 S3 88.23(10) 1_445 1_545 ?
S4 Bi2 S3 172.44(12) 1_455 1_545 ?
S3 Bi2 S3 85.10(13) . 1_545 ?
S5 Bi2 S1 178.19(14) . 5_446 ?
S4 Bi2 S1 91.19(14) 1_445 5_446 ?
S4 Bi2 S1 91.19(14) 1_455 5_446 ?
S3 Bi2 S1 92.68(12) . 5_446 ?
S3 Bi2 S1 92.68(12) 1_545 5_446 ?
S7 Bi3 S9 87.78(13) . 6_546 ?
S7 Bi3 S9 87.78(13) . 6_556 ?
S9 Bi3 S9 93.23(14) 6_546 6_556 ?
S7 Bi3 S8 83.24(12) . 1_545 ?
S9 Bi3 S8 87.69(9) 6_546 1_545 ?
S9 Bi3 S8 170.93(15) 6_556 1_545 ?
S7 Bi3 S8 83.24(12) . . ?
S9 Bi3 S8 170.93(15) 6_546 . ?
S9 Bi3 S8 87.70(10) 6_556 . ?
S8 Bi3 S8 89.99(13) 1_545 . ?
S7 Bi3 S2 172.46(14) . . ?
S9 Bi3 S2 87.04(12) 6_546 . ?
S9 Bi3 S2 87.04(12) 6_556 . ?
S8 Bi3 S2 102.01(11) 1_545 . ?
S8 Bi3 S2 102.01(11) . . ?
S11 Bi4 S11 98.24(15) . 1_565 ?
S11 Bi4 S6 89.88(13) . . ?
S11 Bi4 S6 89.88(13) 1_565 . ?
S11 Bi4 S10 87.13(12) . . ?
S11 Bi4 S10 87.13(12) 1_565 . ?
S6 Bi4 S10 175.43(14) . . ?
S11 Bi4 S9 163.76(14) . 1_565 ?
S11 Bi4 S9 87.01(10) 1_565 1_565 ?
S6 Bi4 S9 105.55(12) . 1_565 ?
S10 Bi4 S9 77.75(12) . 1_565 ?
S11 Bi4 S9 87.01(10) . . ?
S11 Bi4 S9 163.76(14) 1_565 . ?
S6 Bi4 S9 105.55(12) . . ?
S10 Bi4 S9 77.76(12) . . ?
S9 Bi4 S9 84.04(12) 1_565 . ?
S12 M5 S14 72.20(14) 5_546 5_546 ?
S12 M5 S12 78.34(12) 5_546 . ?
S14 M5 S12 125.29(9) 5_546 . ?
S12 M5 S12 78.34(12) 5_546 1_565 ?
S14 M5 S12 125.29(9) 5_546 1_565 ?
S12 M5 S12 90.92(13) . 1_565 ?
S12 M5 S13 128.20(9) 5_546 1_565 ?
S14 M5 S13 80.42(11) 5_546 1_565 ?
S12 M5 S13 150.30(13) . 1_565 ?
S12 M5 S13 83.28(10) 1_565 1_565 ?
S12 M5 S13 128.20(9) 5_546 . ?
S14 M5 S13 80.42(11) 5_546 . ?
S12 M5 S13 83.29(10) . . ?
S12 M5 S13 150.30(13) 1_565 . ?
S13 M5 S13 87.48(12) 1_565 . ?
S12 M5 S11 139.30(14) 5_546 . ?
S14 M5 S11 148.51(14) 5_546 . ?
S12 M5 S11 73.46(11) . . ?
S12 M5 S11 73.45(11) 1_565 . ?
S13 M5 S11 76.98(11) 1_565 . ?
S13 M5 S11 76.98(11) . . ?
S10 M6 S10 89.33(13) 1_545 . ?
S10 M6 S4 76.62(12) 1_545 . ?
S10 M6 S4 76.62(12) . . ?
S10 M6 S12 146.01(13) 1_545 1_565 ?
S10 M6 S12 83.92(10) . 1_565 ?
S4 M6 S12 133.05(9) . 1_565 ?
S10 M6 S12 83.93(10) 1_545 . ?
S10 M6 S12 146.01(13) . . ?
S4 M6 S12 133.05(9) . . ?
S12 M6 S12 83.37(12) 1_565 . ?
S10 M6 S14 148.73(12) 1_545 1_565 ?
S10 M6 S14 87.32(10) . 1_565 ?
S4 M6 S14 72.36(12) . 1_565 ?
S12 M6 S14 64.34(11) 1_565 1_565 ?
S12 M6 S14 114.82(11) . 1_565 ?
S10 M6 S14 87.32(10) 1_545 . ?
S10 M6 S14 148.73(12) . . ?
S4 M6 S14 72.36(12) . . ?
S12 M6 S14 114.82(11) 1_565 . ?
S12 M6 S14 64.34(11) . . ?
S14 M6 S14 79.77(11) 1_565 . ?
S10 M6 S11 78.22(11) 1_545 . ?
S10 M6 S11 78.22(11) . . ?
S4 M6 S11 144.33(15) . . ?
S12 M6 S11 67.79(10) 1_565 . ?
S12 M6 S11 67.79(10) . . ?
S14 M6 S11 131.09(9) 1_565 . ?
S14 M6 S11 131.09(9) . . ?
S10 M7 S10 86.83(12) 1_545 . ?
S10 M7 S5 143.68(13) 1_545 1_665 ?
S10 M7 S5 84.19(10) . 1_665 ?
S10 M7 S5 84.19(10) 1_545 1_655 ?
S10 M7 S5 143.68(13) . 1_655 ?
S5 M7 S5 82.57(12) 1_665 1_655 ?
S10 M7 S7 88.20(9) 1_545 6_656 ?
S10 M7 S7 150.18(13) . 6_656 ?
S5 M7 S7 115.73(11) 1_665 6_656 ?
S5 M7 S7 64.60(11) 1_655 6_656 ?
S10 M7 S7 150.18(13) 1_545 6_666 ?
S10 M7 S7 88.20(9) . 6_666 ?
S5 M7 S7 64.60(11) 1_665 6_666 ?
S5 M7 S7 115.73(12) 1_655 6_666 ?
S7 M7 S7 81.70(11) 6_656 6_666 ?
S10 M7 S9 76.30(11) 1_545 . ?
S10 M7 S9 76.30(11) . . ?
S5 M7 S9 134.49(7) 1_665 . ?
S5 M7 S9 134.49(7) 1_655 . ?
S7 M7 S9 73.95(11) 6_656 . ?
S7 M7 S9 73.95(11) 6_666 . ?
S10 M7 S4 70.71(10) 1_545 . ?
S10 M7 S4 70.71(10) . . ?
S5 M7 S4 73.10(11) 1_665 . ?
S5 M7 S4 73.10(11) 1_655 . ?
S7 M7 S4 134.34(8) 6_656 . ?
S7 M7 S4 134.34(8) 6_666 . ?
S9 M7 S4 133.93(12) . . ?
S2 M8 S2 90.23(14) 6_666 6_656 ?
S2 M8 S3 80.19(11) 6_666 6_656 ?
S2 M8 S3 80.19(11) 6_656 6_656 ?
S2 M8 S5 159.65(13) 6_666 6_656 ?
S2 M8 S5 89.18(9) 6_656 6_656 ?
S3 M8 S5 79.67(11) 6_656 6_656 ?
S2 M8 S5 89.18(9) 6_666 6_666 ?
S2 M8 S5 159.65(13) 6_656 6_666 ?
S3 M8 S5 79.67(11) 6_656 6_666 ?
S5 M8 S5 84.41(12) 6_656 6_666 ?
S2 M8 S6 75.54(11) 6_666 . ?
S2 M8 S6 131.61(12) 6_656 . ?
S3 M8 S6 139.09(6) 6_656 . ?
S5 M8 S6 119.11(11) 6_656 . ?
S5 M8 S6 67.67(11) 6_666 . ?
S2 M8 S6 131.61(12) 6_666 1_545 ?
S2 M8 S6 75.54(11) 6_656 1_545 ?
S3 M8 S6 139.09(6) 6_656 1_545 ?
S5 M8 S6 67.67(11) 6_656 1_545 ?
S5 M8 S6 119.11(11) 6_666 1_545 ?
S6 M8 S6 80.30(12) . 1_545 ?
S13 M9 S14 82.23(12) . 5_546 ?
S13 M9 S14 82.23(12) . 5_536 ?
S14 M9 S14 90.91(13) 5_546 5_536 ?
S13 M9 S8 74.27(12) . . ?
S14 M9 S8 86.53(10) 5_546 . ?
S14 M9 S8 156.50(14) 5_536 . ?
S13 M9 S8 74.27(12) . 1_545 ?
S14 M9 S8 156.50(14) 5_546 1_545 ?
S14 M9 S8 86.53(10) 5_536 1_545 ?
S8 M9 S8 86.60(12) . 1_545 ?
S13 M9 S1 138.63(7) . 1_545 ?
S14 M9 S1 134.78(13) 5_546 1_545 ?
S14 M9 S1 79.93(11) 5_536 1_545 ?
S8 M9 S1 117.79(12) . 1_545 ?
S8 M9 S1 67.67(11) 1_545 1_545 ?
S13 M9 S1 138.63(7) . . ?
S14 M9 S1 79.93(11) 5_546 . ?
S14 M9 S1 134.78(13) 5_536 . ?
S8 M9 S1 67.67(11) . . ?
S8 M9 S1 117.79(12) 1_545 . ?
S1 M9 S1 76.18(11) 1_545 . ?
S8 M10 S13 71.64(11) . . ?
S8 M10 S13 71.64(11) . 1_565 ?
S13 M10 S13 85.11(12) . 1_565 ?
S8 M10 S7 74.61(11) . 1_565 ?
S13 M10 S7 146.19(13) . 1_565 ?
S13 M10 S7 86.34(10) 1_565 1_565 ?
S8 M10 S7 74.61(11) . . ?
S13 M10 S7 86.34(10) . . ?
S13 M10 S7 146.19(13) 1_565 . ?
S7 M10 S7 82.83(12) 1_565 . ?
S8 M10 S6 136.96(7) . 1_545 ?
S13 M10 S6 85.30(10) . 1_545 ?
S13 M10 S6 143.37(12) 1_565 1_545 ?
S7 M10 S6 119.31(12) 1_565 1_545 ?
S7 M10 S6 67.93(11) . 1_545 ?
S8 M10 S6 136.96(7) . . ?
S13 M10 S6 143.38(12) . . ?
S13 M10 S6 85.30(10) 1_565 . ?
S7 M10 S6 67.93(11) 1_565 . ?
S7 M10 S6 119.31(12) . . ?
S6 M10 S6 81.68(12) 1_545 . ?
S8 M10 S11 129.05(12) . . ?
S13 M10 S11 71.41(10) . . ?
S13 M10 S11 71.41(10) 1_565 . ?
S7 M10 S11 135.39(7) 1_565 . ?
S7 M10 S11 135.39(7) . . ?
S6 M10 S11 72.02(10) 1_545 . ?
S6 M10 S11 72.02(10) . . ?
Bi1 S1 Bi1 93.48(15) 1_565 . ?
Bi1 S1 Bi2 93.55(12) 1_565 5_446 ?
Bi1 S1 Bi2 93.55(12) . 5_446 ?
Bi1 S1 M9' 93.70(3) 1_565 1_565 ?
Bi1 S1 M9' 164.35(17) . 1_565 ?
Bi2 S1 M9' 99.86(13) 5_446 1_565 ?
Bi1 S1 M9 93.70(3) 1_565 1_565 ?
Bi1 S1 M9 164.35(17) . 1_565 ?
Bi2 S1 M9 99.86(13) 5_446 1_565 ?
M9' S1 M9 0.00(5) 1_565 1_565 ?
Bi1 S1 M9 164.35(17) 1_565 . ?
Bi1 S1 M9 93.70(3) . . ?
Bi2 S1 M9 99.87(13) 5_446 . ?
M9' S1 M9 76.18(11) 1_565 . ?
M9 S1 M9 76.18(11) 1_565 . ?
Bi1 S1 S8 112.70(13) 1_565 . ?
Bi1 S1 S8 112.70(13) . . ?
Bi2 S1 S8 140.55(19) 5_446 . ?
M9' S1 S8 51.65(8) 1_565 . ?
M9 S1 S8 51.65(8) 1_565 . ?
M9 S1 S8 51.65(8) . . ?
Bi1 S2 M8' 101.91(13) . 6_546 ?
Bi1 S2 M8 101.91(13) . 6_546 ?
M8' S2 M8 0.00(5) 6_546 6_546 ?
Bi1 S2 M8' 101.91(13) . 6_556 ?
M8' S2 M8' 90.23(14) 6_546 6_556 ?
M8 S2 M8' 90.23(14) 6_546 6_556 ?
Bi1 S2 M8 101.91(13) . 6_556 ?
M8' S2 M8 90.23(14) 6_546 6_556 ?
M8 S2 M8 90.23(14) 6_546 6_556 ?
M8' S2 M8 0.00(5) 6_556 6_556 ?
Bi1 S2 Bi3 114.57(16) . . ?
M8' S2 Bi3 121.86(11) 6_546 . ?
M8 S2 Bi3 121.86(11) 6_546 . ?
M8' S2 Bi3 121.86(11) 6_556 . ?
M8 S2 Bi3 121.86(11) 6_556 . ?
Bi1 S3 Bi1 88.04(13) . 1_565 ?
Bi1 S3 Bi2 93.238(17) . . ?
Bi1 S3 Bi2 175.11(19) 1_565 . ?
Bi1 S3 Bi2 175.11(19) . 1_565 ?
Bi1 S3 Bi2 93.238(17) 1_565 1_565 ?
Bi2 S3 Bi2 85.10(13) . 1_565 ?
Bi1 S3 M8' 91.18(12) . 6_556 ?
Bi1 S3 M8' 91.19(12) 1_565 6_556 ?
Bi2 S3 M8' 93.50(12) . 6_556 ?
Bi2 S3 M8' 93.51(12) 1_565 6_556 ?
Bi1 S3 M8 91.18(12) . 6_556 ?
Bi1 S3 M8 91.19(12) 1_565 6_556 ?
Bi2 S3 M8 93.50(12) . 6_556 ?
Bi2 S3 M8 93.51(12) 1_565 6_556 ?
M8' S3 M8 0.000(2) 6_556 6_556 ?
Bi1 S3 Bi1 91.77(12) . 5_446 ?
Bi1 S3 Bi1 91.77(12) 1_565 5_446 ?
Bi2 S3 Bi1 83.48(11) . 5_446 ?
Bi2 S3 Bi1 83.48(11) 1_565 5_446 ?
M8' S3 Bi1 175.89(18) 6_556 5_446 ?
M8 S3 Bi1 175.89(18) 6_556 5_446 ?
Bi2 S4 Bi2 98.19(16) 1_665 1_655 ?
Bi2 S4 M6 130.90(8) 1_665 . ?
Bi2 S4 M6 130.90(8) 1_655 . ?
Bi2 S4 M7 95.54(14) 1_665 . ?
Bi2 S4 M7 95.54(14) 1_655 . ?
M6 S4 M7 80.41(13) . . ?
Bi2 S4 M9' 96.63(14) 1_665 5_546 ?
Bi2 S4 M9' 96.63(14) 1_655 5_546 ?
M6 S4 M9' 80.96(13) . 5_546 ?
M7 S4 M9' 161.37(16) . 5_546 ?
Bi2 S5 M8' 100.84(12) . 6_556 ?
Bi2 S5 M8 100.84(12) . 6_556 ?
M8' S5 M8 0.00(5) 6_556 6_556 ?
Bi2 S5 M8' 100.84(12) . 6_546 ?
M8' S5 M8' 84.41(12) 6_556 6_546 ?
M8 S5 M8' 84.41(12) 6_556 6_546 ?
Bi2 S5 M8 100.84(12) . 6_546 ?
M8' S5 M8 84.41(12) 6_556 6_546 ?
M8 S5 M8 84.41(12) 6_556 6_546 ?
M8' S5 M8 0.00(4) 6_546 6_546 ?
Bi2 S5 M7 100.69(13) . 1_445 ?
M8' S5 M7 158.45(17) 6_556 1_445 ?
M8 S5 M7 158.45(17) 6_556 1_445 ?
M8' S5 M7 92.50(4) 6_546 1_445 ?
M8 S5 M7 92.50(4) 6_546 1_445 ?
Bi2 S5 M7' 100.69(13) . 1_445 ?
M8' S5 M7' 158.45(17) 6_556 1_445 ?
M8 S5 M7' 158.45(17) 6_556 1_445 ?
M8' S5 M7' 92.50(4) 6_546 1_445 ?
M8 S5 M7' 92.50(4) 6_546 1_445 ?
M7 S5 M7' 0.00(5) 1_445 1_445 ?
Bi2 S5 M7' 100.69(13) . 1_455 ?
M8' S5 M7' 92.50(4) 6_556 1_455 ?
M8 S5 M7' 92.50(4) 6_556 1_455 ?
M8' S5 M7' 158.45(17) 6_546 1_455 ?
M8 S5 M7' 158.45(17) 6_546 1_455 ?
M7 S5 M7' 82.57(12) 1_445 1_455 ?
M7' S5 M7' 82.57(12) 1_445 1_455 ?
Bi2 S5 M7 100.69(13) . 1_455 ?
M8' S5 M7 92.50(4) 6_556 1_455 ?
M8 S5 M7 92.50(4) 6_556 1_455 ?
M8' S5 M7 158.45(17) 6_546 1_455 ?
M8 S5 M7 158.45(17) 6_546 1_455 ?
M7 S5 M7 82.57(12) 1_445 1_455 ?
M7' S5 M7 82.57(12) 1_445 1_455 ?
M7' S5 M7 0.00(5) 1_455 1_455 ?
Bi2 S5 S7 149.6(2) . 6_556 ?
M8' S5 S7 101.56(13) 6_556 6_556 ?
M8 S5 S7 101.56(13) 6_556 6_556 ?
M8' S5 S7 101.56(13) 6_546 6_556 ?
M8 S5 S7 101.56(13) 6_546 6_556 ?
M7 S5 S7 58.09(9) 1_445 6_556 ?
M7' S5 S7 58.09(9) 1_445 6_556 ?
M7' S5 S7 58.09(9) 1_455 6_556 ?
M7 S5 S7 58.09(9) 1_455 6_556 ?
Bi2 S5 S6 148.89(19) . 6_546 ?
M8' S5 S6 57.92(9) 6_556 6_546 ?
M8 S5 S6 57.92(9) 6_556 6_546 ?
M8' S5 S6 57.92(9) 6_546 6_546 ?
M8 S5 S6 57.92(9) 6_546 6_546 ?
M7 S5 S6 102.56(13) 1_445 6_546 ?
M7' S5 S6 102.56(13) 1_445 6_546 ?
M7' S5 S6 102.56(13) 1_455 6_546 ?
M7 S5 S6 102.56(13) 1_455 6_546 ?
S7 S5 S6 61.52(14) 6_556 6_546 ?
Bi4 S6 M10 101.58(12) . . ?
Bi4 S6 M10' 101.58(12) . 1_565 ?
M10 S6 M10' 81.68(12) . 1_565 ?
Bi4 S6 M10 101.58(12) . 1_565 ?
M10 S6 M10 81.68(12) . 1_565 ?
M10' S6 M10 0.00(5) 1_565 1_565 ?
Bi4 S6 M8 109.05(13) . . ?
M10 S6 M8 90.97(5) . . ?
M10' S6 M8 149.35(16) 1_565 . ?
M10 S6 M8 149.35(16) 1_565 . ?
Bi4 S6 M8 109.05(13) . 1_565 ?
M10 S6 M8 149.35(16) . 1_565 ?
M10' S6 M8 90.97(5) 1_565 1_565 ?
M10 S6 M8 90.97(5) 1_565 1_565 ?
M8 S6 M8 80.30(12) . 1_565 ?
Bi4 S6 M8' 109.05(13) . 1_565 ?
M10 S6 M8' 149.35(16) . 1_565 ?
M10' S6 M8' 90.97(5) 1_565 1_565 ?
M10 S6 M8' 90.97(5) 1_565 1_565 ?
M8 S6 M8' 80.30(12) . 1_565 ?
M8 S6 M8' 0.00(4) 1_565 1_565 ?
Bi4 S6 S5 155.7(2) . 6_666 ?
M10 S6 S5 96.74(12) . 6_666 ?
M10' S6 S5 96.74(12) 1_565 6_666 ?
M10 S6 S5 96.74(12) 1_565 6_666 ?
M8 S6 S5 54.41(9) . 6_666 ?
M8 S6 S5 54.41(9) 1_565 6_666 ?
M8' S6 S5 54.41(9) 1_565 6_666 ?
Bi4 S6 S7 147.0(2) . 1_565 ?
M10 S6 S7 55.54(9) . 1_565 ?
M10' S6 S7 55.54(9) 1_565 1_565 ?
M10 S6 S7 55.54(9) 1_565 1_565 ?
M8 S6 S7 95.91(12) . 1_565 ?
M8 S6 S7 95.91(12) 1_565 1_565 ?
M8' S6 S7 95.91(12) 1_565 1_565 ?
S5 S6 S7 57.32(13) 6_666 1_565 ?
Bi3 S7 M10 102.52(12) . . ?
Bi3 S7 M10' 102.52(12) . 1_545 ?
M10 S7 M10' 82.83(12) . 1_545 ?
Bi3 S7 M10 102.52(12) . 1_545 ?
M10 S7 M10 82.83(12) . 1_545 ?
M10' S7 M10 0.00(3) 1_545 1_545 ?
Bi3 S7 M7 101.26(12) . 6_546 ?
M10 S7 M7 156.20(17) . 6_546 ?
M10' S7 M7 92.84(4) 1_545 6_546 ?
M10 S7 M7 92.84(4) 1_545 6_546 ?
Bi3 S7 M7' 101.26(12) . 6_546 ?
M10 S7 M7' 156.20(17) . 6_546 ?
M10' S7 M7' 92.84(4) 1_545 6_546 ?
M10 S7 M7' 92.84(4) 1_545 6_546 ?
M7 S7 M7' 0.00(4) 6_546 6_546 ?
Bi3 S7 M7' 101.26(12) . 6_556 ?
M10 S7 M7' 92.84(4) . 6_556 ?
M10' S7 M7' 156.20(17) 1_545 6_556 ?
M10 S7 M7' 156.20(17) 1_545 6_556 ?
M7 S7 M7' 81.70(11) 6_546 6_556 ?
M7' S7 M7' 81.70(11) 6_546 6_556 ?
Bi3 S7 M7 101.26(12) . 6_556 ?
M10 S7 M7 92.84(4) . 6_556 ?
M10' S7 M7 156.20(17) 1_545 6_556 ?
M10 S7 M7 156.20(17) 1_545 6_556 ?
M7 S7 M7 81.70(11) 6_546 6_556 ?
M7' S7 M7 81.70(11) 6_546 6_556 ?
M7' S7 M7 0.00(4) 6_556 6_556 ?
Bi3 S7 S5 149.4(2) . 6_656 ?
M10 S7 S5 100.31(13) . 6_656 ?
M10' S7 S5 100.31(13) 1_545 6_656 ?
M10 S7 S5 100.31(13) 1_545 6_656 ?
M7 S7 S5 57.30(9) 6_546 6_656 ?
M7' S7 S5 57.30(9) 6_546 6_656 ?
M7' S7 S5 57.30(9) 6_556 6_656 ?
M7 S7 S5 57.30(9) 6_556 6_656 ?
Bi3 S7 S6 149.45(19) . 1_545 ?
M10 S7 S6 56.52(9) . 1_545 ?
M10' S7 S6 56.52(9) 1_545 1_545 ?
M10 S7 S6 56.52(9) 1_545 1_545 ?
M7 S7 S6 101.73(12) 6_546 1_545 ?
M7' S7 S6 101.73(12) 6_546 1_545 ?
M7' S7 S6 101.73(12) 6_556 1_545 ?
M7 S7 S6 101.73(12) 6_556 1_545 ?
S5 S7 S6 61.16(14) 6_656 1_545 ?
Bi3 S8 Bi3 89.99(13) . 1_565 ?
Bi3 S8 M10 99.50(12) . . ?
Bi3 S8 M10 99.50(12) 1_565 . ?
Bi3 S8 M9 86.27(4) . . ?
Bi3 S8 M9 154.78(19) 1_565 . ?
M10 S8 M9 105.72(12) . . ?
Bi3 S8 M9' 154.78(19) . 1_565 ?
Bi3 S8 M9' 86.27(4) 1_565 1_565 ?
M10 S8 M9' 105.72(12) . 1_565 ?
M9 S8 M9' 86.60(12) . 1_565 ?
Bi3 S8 M9 154.78(19) . 1_565 ?
Bi3 S8 M9 86.27(4) 1_565 1_565 ?
M10 S8 M9 105.72(12) . 1_565 ?
M9 S8 M9 86.60(12) . 1_565 ?
M9' S8 M9 0.00(3) 1_565 1_565 ?
Bi3 S8 S13 94.43(7) . . ?
Bi3 S8 S13 154.47(18) 1_565 . ?
M10 S8 S13 54.98(10) . . ?
M9 S8 S13 50.74(9) . . ?
M9' S8 S13 99.64(14) 1_565 . ?
M9 S8 S13 99.64(14) 1_565 . ?
Bi3 S8 S13 154.47(18) . 1_565 ?
Bi3 S8 S13 94.43(7) 1_565 1_565 ?
M10 S8 S13 54.98(10) . 1_565 ?
M9 S8 S13 99.64(14) . 1_565 ?
M9' S8 S13 50.74(9) 1_565 1_565 ?
M9 S8 S13 50.74(9) 1_565 1_565 ?
S13 S8 S13 71.40(13) . 1_565 ?
Bi3 S8 S1 94.91(13) . . ?
Bi3 S8 S1 94.91(13) 1_565 . ?
M10 S8 S1 159.56(18) . . ?
M9 S8 S1 60.68(10) . . ?
M9' S8 S1 60.68(10) 1_565 . ?
M9 S8 S1 60.68(10) 1_565 . ?
S13 S8 S1 109.70(14) . . ?
S13 S8 S1 109.70(14) 1_565 . ?
Bi3 S9 Bi3 93.23(14) 6_656 6_666 ?
Bi3 S9 Bi4 89.01(4) 6_656 1_545 ?
Bi3 S9 Bi4 162.9(2) 6_666 1_545 ?
Bi3 S9 Bi4 162.9(2) 6_656 . ?
Bi3 S9 Bi4 89.01(4) 6_666 . ?
Bi4 S9 Bi4 84.04(12) 1_545 . ?
Bi3 S9 M7 96.65(13) 6_656 . ?
Bi3 S9 M7 96.65(13) 6_666 . ?
Bi4 S9 M7 99.93(12) 1_545 . ?
Bi4 S9 M7 99.93(12) . . ?
M6' S10 M6 0.00(4) 1_565 1_565 ?
M6' S10 M6 89.33(13) 1_565 . ?
M6 S10 M6 89.33(13) 1_565 . ?
M6' S10 Bi4 98.64(11) 1_565 . ?
M6 S10 Bi4 98.64(11) 1_565 . ?
M6 S10 Bi4 98.64(11) . . ?
M6' S10 M7 155.44(18) 1_565 . ?
M6 S10 M7 155.44(18) 1_565 . ?
M6 S10 M7 86.75(4) . . ?
Bi4 S10 M7 105.92(12) . . ?
M6' S10 M7' 86.75(4) 1_565 1_565 ?
M6 S10 M7' 86.75(4) 1_565 1_565 ?
M6 S10 M7' 155.44(18) . 1_565 ?
Bi4 S10 M7' 105.92(12) . 1_565 ?
M7 S10 M7' 86.82(12) . 1_565 ?
M6' S10 M7 86.75(4) 1_565 1_565 ?
M6 S10 M7 86.75(4) 1_565 1_565 ?
M6 S10 M7 155.44(18) . 1_565 ?
Bi4 S10 M7 105.92(12) . 1_565 ?
M7 S10 M7 86.82(12) . 1_565 ?
M7' S10 M7 0.00(4) 1_565 1_565 ?
Bi4 S11 Bi4 98.24(15) . 1_545 ?
Bi4 S11 M5 130.87(8) . . ?
Bi4 S11 M5 130.87(8) 1_545 . ?
Bi4 S11 M6 95.80(13) . . ?
Bi4 S11 M6 95.80(13) 1_545 . ?
M5 S11 M6 82.28(12) . . ?
Bi4 S11 M10 95.79(12) . . ?
Bi4 S11 M10 95.79(12) 1_545 . ?
M5 S11 M10 79.96(12) . . ?
M6 S11 M10 162.24(16) . . ?
M5' S12 M5 0.000(5) 5_546 5_546 ?
M5' S12 M5 101.66(12) 5_546 . ?
M5 S12 M5 101.66(12) 5_546 . ?
M5' S12 M5' 101.66(12) 5_546 1_545 ?
M5 S12 M5' 101.66(12) 5_546 1_545 ?
M5 S12 M5' 90.92(13) . 1_545 ?
M5' S12 M5 101.66(12) 5_546 1_545 ?
M5 S12 M5 101.66(12) 5_546 1_545 ?
M5 S12 M5 90.92(13) . 1_545 ?
M5' S12 M5 0.00(4) 1_545 1_545 ?
M5' S12 M6 98.32(12) 5_546 . ?
M5 S12 M6 98.32(12) 5_546 . ?
M5 S12 M6 89.36(4) . . ?
M5' S12 M6 159.53(17) 1_545 . ?
M5 S12 M6 159.53(17) 1_545 . ?
M5' S12 M6' 98.32(12) 5_546 1_545 ?
M5 S12 M6' 98.32(12) 5_546 1_545 ?
M5 S12 M6' 159.53(17) . 1_545 ?
M5' S12 M6' 89.36(4) 1_545 1_545 ?
M5 S12 M6' 89.36(4) 1_545 1_545 ?
M6 S12 M6' 83.37(12) . 1_545 ?
M5' S12 M6 98.32(12) 5_546 1_545 ?
M5 S12 M6 98.32(12) 5_546 1_545 ?
M5 S12 M6 159.53(17) . 1_545 ?
M5' S12 M6 89.36(4) 1_545 1_545 ?
M5 S12 M6 89.36(4) 1_545 1_545 ?
M6 S12 M6 83.37(12) . 1_545 ?
M6' S12 M6 0.00(3) 1_545 1_545 ?
M5' S12 S14 54.00(11) 5_546 . ?
M5 S12 S14 54.00(11) 5_546 . ?
M5 S12 S14 131.47(8) . . ?
M5' S12 S14 131.47(8) 1_545 . ?
M5 S12 S14 131.47(8) 1_545 . ?
M6 S12 S14 59.49(9) . . ?
M6' S12 S14 59.49(9) 1_545 . ?
M6 S12 S14 59.49(9) 1_545 . ?
M9 S13 M5 97.80(11) . . ?
M9 S13 M5' 97.80(11) . 1_545 ?
M5 S13 M5' 87.48(12) . 1_545 ?
M9 S13 M5 97.80(11) . 1_545 ?
M5 S13 M5 87.48(12) . 1_545 ?
M5' S13 M5 0.00(3) 1_545 1_545 ?
M9 S13 M10' 108.37(12) . 1_545 ?
M5 S13 M10' 153.81(17) . 1_545 ?
M5' S13 M10' 87.83(4) 1_545 1_545 ?
M5 S13 M10' 87.83(4) 1_545 1_545 ?
M9 S13 M10 108.37(12) . 1_545 ?
M5 S13 M10 153.81(17) . 1_545 ?
M5' S13 M10 87.83(4) 1_545 1_545 ?
M5 S13 M10 87.83(4) 1_545 1_545 ?
M10' S13 M10 0.00(5) 1_545 1_545 ?
M9 S13 M10 108.37(12) . . ?
M5 S13 M10 87.83(4) . . ?
M5' S13 M10 153.81(17) 1_545 . ?
M5 S13 M10 153.81(17) 1_545 . ?
M10' S13 M10 85.11(12) 1_545 . ?
M10 S13 M10 85.11(12) 1_545 . ?
M9 S13 S8 54.99(10) . . ?
M5 S13 S8 94.72(7) . . ?
M5' S13 S8 152.76(17) 1_545 . ?
M5 S13 S8 152.76(17) 1_545 . ?
M10' S13 S8 101.12(14) 1_545 . ?
M10 S13 S8 101.12(14) 1_545 . ?
M10 S13 S8 53.38(9) . . ?
M9 S13 S8 54.99(10) . 1_545 ?
M5 S13 S8 152.76(17) . 1_545 ?
M5' S13 S8 94.72(7) 1_545 1_545 ?
M5 S13 S8 94.72(7) 1_545 1_545 ?
M10' S13 S8 53.38(9) 1_545 1_545 ?
M10 S13 S8 53.38(9) 1_545 1_545 ?
M10 S13 S8 101.11(14) . 1_545 ?
S8 S13 S8 71.40(13) . 1_545 ?
M5' S14 M5 0.00(3) 5_546 5_546 ?
M5' S14 M9' 99.51(12) 5_546 5_546 ?
M5 S14 M9' 99.51(12) 5_546 5_546 ?
M5' S14 M9 99.51(12) 5_546 5_546 ?
M5 S14 M9 99.51(12) 5_546 5_546 ?
M9' S14 M9 0.00(3) 5_546 5_546 ?
M5' S14 M9' 99.51(12) 5_546 5_536 ?
M5 S14 M9' 99.51(12) 5_546 5_536 ?
M9' S14 M9' 90.91(13) 5_546 5_536 ?
M9 S14 M9' 90.91(13) 5_546 5_536 ?
M5' S14 M9 99.51(12) 5_546 5_536 ?
M5 S14 M9 99.51(12) 5_546 5_536 ?
M9' S14 M9 90.91(13) 5_546 5_536 ?
M9 S14 M9 90.91(13) 5_546 5_536 ?
M9' S14 M9 0.00(3) 5_536 5_536 ?
M5' S14 M6 95.59(12) 5_546 1_545 ?
M5 S14 M6 95.59(12) 5_546 1_545 ?
M9' S14 M6 163.71(17) 5_546 1_545 ?
M9 S14 M6 163.71(17) 5_546 1_545 ?
M9' S14 M6 92.63(3) 5_536 1_545 ?
M9 S14 M6 92.63(3) 5_536 1_545 ?
M5' S14 M6' 95.59(12) 5_546 1_545 ?
M5 S14 M6' 95.59(12) 5_546 1_545 ?
M9' S14 M6' 163.71(17) 5_546 1_545 ?
M9 S14 M6' 163.71(17) 5_546 1_545 ?
M9' S14 M6' 92.63(3) 5_536 1_545 ?
M9 S14 M6' 92.63(3) 5_536 1_545 ?
M6 S14 M6' 0.00(4) 1_545 1_545 ?
M5' S14 M6 95.59(12) 5_546 . ?
M5 S14 M6 95.59(12) 5_546 . ?
M9' S14 M6 92.63(3) 5_546 . ?
M9 S14 M6 92.63(3) 5_546 . ?
M9' S14 M6 163.71(17) 5_536 . ?
M9 S14 M6 163.71(17) 5_536 . ?
M6 S14 M6 79.77(11) 1_545 . ?
M6' S14 M6 79.77(11) 1_545 . ?
M5' S14 S12 53.80(11) 5_546 . ?
M5 S14 S12 53.80(11) 5_546 . ?
M9' S14 S12 130.37(9) 5_546 . ?
M9 S14 S12 130.37(9) 5_546 . ?
M9' S14 S12 130.37(9) 5_536 . ?
M9 S14 S12 130.37(9) 5_536 . ?
M6 S14 S12 56.17(9) 1_545 . ?
M6' S14 S12 56.17(9) 1_545 . ?
M6 S14 S12 56.17(9) . . ?

loop_
_geom_bond_atom_site_label_1
_geom_bond_atom_site_label_2
_geom_bond_distance
_geom_bond_site_symmetry_2
_geom_bond_publ_flag
Bi1 S2 2.584(5) . ?
Bi1 S1 2.775(4) . ?
Bi1 S1 2.775(3) 1_545 ?
Bi1 S3 2.908(4) 1_545 ?
Bi1 S3 2.908(4) . ?
Bi1 S3 3.323(5) 5_446 ?
Bi2 S5 2.650(5) . ?
Bi2 S4 2.674(3) 1_445 ?
Bi2 S4 2.674(3) 1_455 ?
Bi2 S3 2.988(4) . ?
Bi2 S3 2.988(4) 1_545 ?
Bi2 S1 2.998(5) 5_446 ?
Bi3 S7 2.596(5) . ?
Bi3 S9 2.781(3) 6_546 ?
Bi3 S9 2.781(3) 6_556 ?
Bi3 S8 2.858(3) 1_545 ?
Bi3 S8 2.858(3) . ?
Bi3 S2 3.123(5) . ?
Bi4 S11 2.673(3) . ?
Bi4 S11 2.673(3) 1_565 ?
Bi4 S6 2.688(4) . ?
Bi4 S10 2.940(5) . ?
Bi4 S9 3.019(4) 1_565 ?
Bi4 S9 3.019(4) . ?
M5 S12 2.795(5) 5_546 ?
M5 S14 2.802(5) 5_546 ?
M5 S12 2.835(3) . ?
M5 S12 2.835(3) 1_565 ?
M5 S13 2.923(3) 1_565 ?
M5 S13 2.923(3) . ?
M5 S11 3.029(5) . ?
M6 S10 2.875(3) 1_545 ?
M6 S10 2.875(3) . ?
M6 S4 2.922(5) . ?
M6 S12 3.039(4) 1_565 ?
M6 S12 3.039(4) . ?
M6 S14 3.152(4) 1_565 ?
M6 S14 3.152(4) . ?
M6 S11 3.248(5) . ?
M7 S10 2.941(3) 1_545 ?
M7 S10 2.941(3) . ?
M7 S5 3.063(4) 1_665 ?
M7 S5 3.063(4) 1_655 ?
M7 S7 3.090(4) 6_656 ?
M7 S7 3.090(4) 6_666 ?
M7 S9 3.111(5) . ?
M7 S4 3.254(6) . ?
M8 S2 2.852(3) 6_666 ?
M8 S2 2.852(3) 6_656 ?
M8 S3 3.007(5) 6_656 ?
M8 S5 3.008(4) 6_656 ?
M8 S5 3.008(4) 6_666 ?
M8 S6 3.134(4) . ?
M8 S6 3.134(4) 1_545 ?
M9 S13 2.786(5) . ?
M9 S14 2.836(3) 5_546 ?
M9 S14 2.836(3) 5_536 ?
M9 S8 2.947(3) . ?
M9 S8 2.947(3) 1_545 ?
M9 S1 3.276(4) 1_545 ?
M9 S1 3.276(4) . ?
M10 S8 2.929(5) . ?
M10 S13 2.988(3) . ?
M10 S13 2.988(3) 1_565 ?
M10 S7 3.055(4) 1_565 ?
M10 S7 3.055(4) . ?
M10 S6 3.090(4) 1_545 ?
M10 S6 3.090(4) . ?
M10 S11 3.341(5) . ?
S1 Bi1 2.775(3) 1_565 ?
S1 Bi2 2.998(5) 5_446 ?
S1 M9' 3.276(4) 1_565 ?
S1 M9 3.276(4) 1_565 ?
S1 S8 3.476(7) . ?
S2 M8' 2.852(3) 6_546 ?
S2 M8 2.852(3) 6_546 ?
S2 M8' 2.852(3) 6_556 ?
S2 M8 2.852(3) 6_556 ?
S3 Bi1 2.908(4) 1_565 ?
S3 Bi2 2.988(4) 1_565 ?
S3 M8' 3.007(5) 6_556 ?
S3 M8 3.007(5) 6_556 ?
S3 Bi1 3.323(5) 5_446 ?
S4 Bi2 2.674(3) 1_665 ?
S4 Bi2 2.674(3) 1_655 ?
S4 M9' 3.695(6) 5_546 ?
S5 M8' 3.008(4) 6_556 ?
S5 M8 3.008(4) 6_556 ?
S5 M8' 3.008(4) 6_546 ?
S5 M8 3.008(4) 6_546 ?
S5 M7 3.063(4) 1_445 ?
S5 M7' 3.063(4) 1_445 ?
S5 M7' 3.063(4) 1_455 ?
S5 M7 3.063(4) 1_455 ?
S5 S7 3.288(6) 6_556 ?
S5 S6 3.422(7) 6_546 ?
S6 M10' 3.090(4) 1_565 ?
S6 M10 3.090(4) 1_565 ?
S6 M8 3.134(4) 1_565 ?
S6 M8' 3.134(4) 1_565 ?
S6 S5 3.422(7) 6_666 ?
S6 S7 3.433(7) 1_565 ?
S7 M10' 3.055(4) 1_545 ?
S7 M10 3.055(4) 1_545 ?
S7 M7 3.090(4) 6_546 ?
S7 M7' 3.090(4) 6_546 ?
S7 M7' 3.090(4) 6_556 ?
S7 M7 3.090(4) 6_556 ?
S7 S5 3.288(6) 6_656 ?
S7 S6 3.433(7) 1_545 ?
S8 Bi3 2.858(3) 1_565 ?
S8 M9' 2.947(3) 1_565 ?
S8 M9 2.947(3) 1_565 ?
S8 S13 3.463(5) . ?
S8 S13 3.463(5) 1_565 ?
S9 Bi3 2.781(3) 6_656 ?
S9 Bi3 2.781(3) 6_666 ?
S9 Bi4 3.019(4) 1_545 ?
S10 M6' 2.875(3) 1_565 ?
S10 M6 2.875(3) 1_565 ?
S10 M7' 2.941(3) 1_565 ?
S10 M7 2.941(3) 1_565 ?
S11 Bi4 2.673(3) 1_545 ?
S12 M5' 2.795(5) 5_546 ?
S12 M5 2.795(5) 5_546 ?
S12 M5' 2.835(3) 1_545 ?
S12 M5 2.835(3) 1_545 ?
S12 M6' 3.039(4) 1_545 ?
S12 M6 3.039(4) 1_545 ?
S12 S14 3.297(6) . ?
S13 M5' 2.923(3) 1_545 ?
S13 M5 2.923(3) 1_545 ?
S13 M10' 2.988(3) 1_545 ?
S13 M10 2.988(3) 1_545 ?
S13 S8 3.463(5) 1_545 ?
S14 M5' 2.802(5) 5_546 ?
S14 M5 2.802(5) 5_546 ?
S14 M9' 2.836(3) 5_546 ?
S14 M9 2.836(3) 5_546 ?
S14 M9' 2.836(3) 5_536 ?
S14 M9 2.836(3) 5_536 ?
S14 M6 3.152(4) 1_545 ?
S14 M6' 3.152(4) 1_545 ?
